data_9011480
loop_
_publ_author_name
'Taylor, J. C.'
'Miller, S. A.'
'Bibby, D. M.'

_publ_section_title
;
 A study of decomposition methods for refinement of H+-ZSM5 zeolite
 with powder diffraction data
 Note: dehydrated mutinaite
;
_journal_name_full 'Zeitschrift fur Kristallographie'
_journal_page_first 183
_journal_page_last 192
_journal_volume 176
_journal_year 1986
_chemical_compound_source Synthetic
_chemical_formula_sum 'O2 Si'
_chemical_name_mineral Mutinaite
_space_group_IT_number 62
_symmetry_space_group_name_Hall '-P 2ac 2n'
_symmetry_space_group_name_H-M 'P n m a'
_cell_angle_alpha 90
_cell_angle_beta 90
_cell_angle_gamma 90
_cell_length_a 20.108
_cell_length_b 19.918
_cell_length_c 13.392
_cell_formula_units_Z 96
_cell_volume 5363.645
_database_code_amcsd 0010960
_exptl_crystal_density_diffrn 1.786
_cod_original_formula_sum 'Si O2'
_cod_database_code 9011480

loop_
_space_group_symop_operation_xyz
x,y,z
x,1/2-y,z
-x,1/2+y,-z
1/2-x,1/2+y,1/2+z
1/2+x,1/2-y,1/2-z
1/2+x,y,1/2-z
1/2-x,-y,1/2+z
-x,-y,-z

loop_
_atom_site_label
_atom_site_fract_x
_atom_site_fract_y
_atom_site_fract_z
_atom_site_U_iso_or_equiv
Si1 0.42640 0.05810 -0.33960 0.01520
Si2 0.30960 0.02970 -0.18140 0.01520
Si3 0.27550 0.06030 0.03500 0.01520
Si4 0.11980 0.06170 0.02870 0.01520
Si5 0.06990 0.02530 -0.18620 0.01520
Si6 0.18840 0.05930 -0.32730 0.01520
Si7 0.42630 -0.17070 -0.32840 0.01520
Si8 0.31380 -0.12800 -0.17590 0.01520
Si9 0.26970 -0.17520 0.03660 0.01520
Si10 0.11860 -0.17440 0.03560 0.01520
Si11 0.07280 -0.12880 -0.17860 0.01520
Si12 0.19290 -0.17340 -0.30980 0.01520
O1 0.37330 0.05650 -0.24490 0.02786
O2 0.30900 0.06040 -0.07280 0.02786
O3 0.19770 0.04880 0.02120 0.02786
O4 0.09490 0.05890 -0.08500 0.02786
O5 0.12080 0.05600 -0.26680 0.02786
O6 0.24210 0.05690 -0.24050 0.02786
O7 0.37770 -0.15340 -0.22640 0.02786
O8 0.30760 -0.16230 -0.07200 0.02786
O9 0.19330 -0.15680 0.03590 0.02786
O10 0.09260 -0.15790 -0.07430 0.02786
O11 0.12410 -0.15310 -0.26350 0.02786
O12 0.24980 -0.15540 -0.23560 0.02786
O13 0.29940 -0.04950 -0.17280 0.02786
O14 0.08040 -0.05250 -0.16700 0.02786
O15 0.42070 0.12750 -0.38160 0.02786
O16 0.40500 0.00180 -0.41800 0.02786
O17 0.39740 -0.13150 -0.42680 0.02786
O18 0.18930 0.12880 -0.37620 0.02786
O19 0.20010 -0.00030 -0.40290 0.02786
O20 0.20160 -0.12770 -0.41190 0.02786
O21 -0.00380 0.04630 -0.21390 0.02786
O22 -0.00040 -0.15040 -0.20770 0.02786
O23 0.42370 -0.25000 -0.34360 0.02786
O24 0.20010 -0.25000 -0.32930 0.02786
O25 0.27490 -0.25000 0.06570 0.02786
O26 0.10480 -0.25000 0.05790 0.02786

loop_
_cod_related_entry_id
_cod_related_entry_database
_cod_related_entry_code
1 AMCSD 0010960
